data_1527657
loop_
_publ_author_name
'Kniep, R.'
'Mootz, D.'
'Rabenau, A.'

_publ_section_title
;
 Zur kenntnis der Subhalogenide des Tellurs
;
_journal_name_full 'Zeitschrift fuer Anorganische und Allgemeine Chemie'
_journal_page_first 17
_journal_page_last 38
_journal_volume 422
_journal_year 1976
_chemical_formula_sum 'Br Te2'
_chemical_name_systematic 'Te2 Br'
_space_group_IT_number 62
_symmetry_space_group_name_Hall '-P 2c 2n'
_symmetry_space_group_name_H-M 'P n a m'
_cell_angle_alpha 90
_cell_angle_beta 90
_cell_angle_gamma 90
_cell_formula_units_Z 8
_cell_length_a 14.921
_cell_length_b 12.843
_cell_length_c 4.005
_cell_volume 767.480
_citation_journal_id_ASTM ZAACAB
_cod_data_source_file Kniep_ZAACAB_1976_1.cif
_cod_data_source_block Br1Te2
_cod_original_cell_volume 767.4798
_cod_original_sg_symbol_Hall '-P 2ac 2n (-x,z,y)'
_cod_original_formula_sum 'Br1 Te2'
_cod_database_code 1527657

loop_
_symmetry_equiv_pos_as_xyz
x,y,z
-x+1/2,y+1/2,-z
x+1/2,-y+1/2,-z+1/2
-x,-y,z+1/2
-x,-y,-z
x-1/2,-y-1/2,z
-x-1/2,y-1/2,z-1/2
x,y,-z-1/2

loop_
_atom_site_label
_atom_site_type_symbol
_atom_site_fract_x
_atom_site_fract_y
_atom_site_fract_z
_atom_site_occupancy
_atom_site_U_iso_or_equiv
Te1 Te 0.07484 0.23524 0.25 1 0.0
Br1 Br-1 0.05332 0.39704 0.75 1 0.0
Te2 Te 0.0889 0.07923 0.75 1 0.0
Te3 Te 0.28234 0.04396 0.75 1 0.0
Te4 Te 0.3212 0.19042 0.25 1 0.0
Br2 Br-1 0.3446 0.36382 0.75 1 0.0
